data_9014841
loop_
_publ_author_name
'Kirchner, M. T.'
'Boese, R.'
'Billups, W. E.'
'Norman, L. R.'

_publ_section_title
;
 Gas hydrate single-crystal structure analyses
 Sample: (C3H8)8(CH4)14.9(H2O)136, T = 163 K
;
_journal_name_full 'Journal of the American Chemical Society'
_journal_page_first 9407
_journal_page_last 9412
_journal_paper_doi 10.1021/ja049247c
_journal_volume 126
_journal_year 2004
_chemical_compound_source Synthetic
_chemical_formula_sum 'C2.878 H11.38 O5'
_chemical_name_mineral Propane-ethanol-methane-hydrate
_space_group_IT_number 227
_symmetry_space_group_name_Hall 'F 4d 2 3 -1d'
_symmetry_space_group_name_H-M 'F d -3 m :1'
_cell_angle_alpha 90
_cell_angle_beta 90
_cell_angle_gamma 90
_cell_length_a 17.1925
_cell_length_b 17.1925
_cell_length_c 17.1925
_cell_formula_units_Z 32
_cell_volume 5081.795
_database_code_amcsd 0019154
_exptl_crystal_density_diffrn 1.318
_cod_original_cell_volume 5081.794
_cod_original_sg_symbol_H-M 'F d -3 m'
_cod_original_formula_sum 'O5 H11.38 C2.878'
_cod_database_code 9014841

loop_
_space_group_symop_operation_xyz
x,y,z
x,1/2+y,1/2+z
1/2+x,y,1/2+z
1/2+x,1/2+y,z
3/4+z,3/4-x,1/4+y
3/4+z,1/4-x,3/4+y
1/4+z,3/4-x,3/4+y
1/4+z,1/4-x,1/4+y
-y,1/2+z,1/2-x
-y,+z,-x
1/2-y,1/2+z,-x
1/2-y,+z,1/2-x
3/4+x,3/4-y,1/4+z
3/4+x,1/4-y,3/4+z
1/4+x,3/4-y,3/4+z
1/4+x,1/4-y,1/4+z
-z,1/2+x,1/2-y
-z,+x,-y
1/2-z,1/2+x,-y
1/2-z,+x,1/2-y
3/4+y,3/4-z,1/4+x
3/4+y,1/4-z,3/4+x
1/4+y,3/4-z,3/4+x
1/4+y,1/4-z,1/4+x
-x,1/2+y,1/2-z
-x,+y,-z
1/2-x,1/2+y,-z
1/2-x,+y,1/2-z
1/2+x,-z,1/2-y
1/2+x,1/2-z,-y
+x,-z,-y
+x,1/2-z,1/2-y
3/4-z,3/4+y,1/4+x
3/4-z,1/4+y,3/4+x
1/4-z,3/4+y,3/4+x
1/4-z,1/4+y,1/4+x
1/2+y,-x,1/2-z
1/2+y,1/2-x,-z
+y,-x,-z
+y,1/2-x,1/2-z
3/4-x,3/4+z,1/4+y
3/4-x,1/4+z,3/4+y
1/4-x,3/4+z,3/4+y
1/4-x,1/4+z,1/4+y
1/2+z,-y,1/2-x
1/2+z,1/2-y,-x
+z,-y,-x
+z,1/2-y,1/2-x
3/4-y,3/4+x,1/4+z
3/4-y,1/4+x,3/4+z
1/4-y,3/4+x,3/4+z
1/4-y,1/4+x,1/4+z
x,1/2+z,1/2+y
x,+z,+y
1/2+x,1/2+z,+y
1/2+x,+z,1/2+y
1/4-z,3/4-y,3/4-x
1/4-z,1/4-y,1/4-x
3/4-z,3/4-y,1/4-x
3/4-z,1/4-y,3/4-x
y,1/2+x,1/2+z
y,+x,+z
1/2+y,1/2+x,+z
1/2+y,+x,1/2+z
1/4-x,3/4-z,3/4-y
1/4-x,1/4-z,1/4-y
3/4-x,3/4-z,1/4-y
3/4-x,1/4-z,3/4-y
z,1/2+y,1/2+x
z,+y,+x
1/2+z,1/2+y,+x
1/2+z,+y,1/2+x
1/4-y,3/4-x,3/4-z
1/4-y,1/4-x,1/4-z
3/4-y,3/4-x,1/4-z
3/4-y,1/4-x,3/4-z
3/4+z,1/4+x,3/4-y
3/4+z,3/4+x,1/4-y
1/4+z,1/4+x,1/4-y
1/4+z,3/4+x,3/4-y
-y,1/2-z,1/2+x
-y,-z,+x
1/2-y,1/2-z,+x
1/2-y,-z,1/2+x
3/4+x,1/4+y,3/4-z
3/4+x,3/4+y,1/4-z
1/4+x,1/4+y,1/4-z
1/4+x,3/4+y,3/4-z
-z,1/2-x,1/2+y
-z,-x,+y
1/2-z,1/2-x,+y
1/2-z,-x,1/2+y
3/4+y,1/4+z,3/4-x
3/4+y,3/4+z,1/4-x
1/4+y,1/4+z,1/4-x
1/4+y,3/4+z,3/4-x
-x,1/2-y,1/2+z
-x,-y,+z
1/2-x,1/2-y,+z
1/2-x,-y,1/2+z
1/4-z,3/4+x,3/4+y
1/4-z,1/4+x,1/4+y
3/4-z,3/4+x,1/4+y
3/4-z,1/4+x,3/4+y
y,-z,-x
y,1/2-z,1/2-x
1/2+y,-z,1/2-x
1/2+y,1/2-z,-x
1/4-x,3/4+y,3/4+z
1/4-x,1/4+y,1/4+z
3/4-x,3/4+y,1/4+z
3/4-x,1/4+y,3/4+z
z,-x,-y
z,1/2-x,1/2-y
1/2+z,-x,1/2-y
1/2+z,1/2-x,-y
1/4-y,3/4+z,3/4+x
1/4-y,1/4+z,1/4+x
3/4-y,3/4+z,1/4+x
3/4-y,1/4+z,3/4+x
x,-y,-z
x,1/2-y,1/2-z
1/2+x,-y,1/2-z
1/2+x,1/2-y,-z
1/2-x,1/2+z,-y
1/2-x,+z,1/2-y
-x,1/2+z,1/2-y
-x,+z,-y
1/4+z,3/4-y,3/4+x
1/4+z,1/4-y,1/4+x
3/4+z,3/4-y,1/4+x
3/4+z,1/4-y,3/4+x
1/2-y,1/2+x,-z
1/2-y,+x,1/2-z
-y,1/2+x,1/2-z
-y,+x,-z
1/4+x,3/4-z,3/4+y
1/4+x,1/4-z,1/4+y
3/4+x,3/4-z,1/4+y
3/4+x,1/4-z,3/4+y
1/2-z,1/2+y,-x
1/2-z,+y,1/2-x
-z,1/2+y,1/2-x
-z,+y,-x
1/4+y,3/4-x,3/4+z
1/4+y,1/4-x,1/4+z
3/4+y,3/4-x,1/4+z
3/4+y,1/4-x,3/4+z
-x,-z,y
-x,1/2-z,1/2+y
1/2-x,-z,1/2+y
1/2-x,1/2-z,y
3/4+z,3/4+y,1/4-x
3/4+z,1/4+y,3/4-x
1/4+z,3/4+y,3/4-x
1/4+z,1/4+y,1/4-x
-y,-x,z
-y,1/2-x,1/2+z
1/2-y,-x,1/2+z
1/2-y,1/2-x,z
3/4+x,3/4+z,1/4-y
3/4+x,1/4+z,3/4-y
1/4+x,3/4+z,3/4-y
1/4+x,1/4+z,1/4-y
-z,-y,x
-z,1/2-y,1/2+x
1/2-z,-y,1/2+x
1/2-z,1/2-y,x
3/4+y,3/4+x,1/4-z
3/4+y,1/4+x,3/4-z
1/4+y,3/4+x,3/4-z
1/4+y,1/4+x,1/4-z
1/4-z,1/4-x,1/4-y
1/4-z,3/4-x,3/4-y
3/4-z,1/4-x,3/4-y
3/4-z,3/4-x,1/4-y
y,z,x
y,1/2+z,1/2+x
1/2+y,z,1/2+x
1/2+y,1/2+z,x
1/4-x,1/4-y,1/4-z
1/4-x,3/4-y,3/4-z
3/4-x,1/4-y,3/4-z
3/4-x,3/4-y,1/4-z
z,x,y
z,1/2+x,1/2+y
1/2+z,x,1/2+y
1/2+z,1/2+x,y
1/4-y,1/4-z,1/4-x
1/4-y,3/4-z,3/4-x
3/4-y,1/4-z,3/4-x
3/4-y,3/4-z,1/4-x

loop_
_atom_site_aniso_label
_atom_site_aniso_U_11
_atom_site_aniso_U_22
_atom_site_aniso_U_33
_atom_site_aniso_U_12
_atom_site_aniso_U_13
_atom_site_aniso_U_23
O1 0.03590 0.03590 0.03590 0.00000 0.00000 0.00000
O2 0.03700 0.03700 0.03700 0.00110 0.00110 0.00110
O3 0.03610 0.03610 0.03760 0.00290 -0.00060 -0.00060
C1 0.31000 0.31000 0.31000 -0.07000 -0.07000 -0.07000
C2 0.27000 0.27000 0.27000 -0.09000 -0.09000 -0.09000
C3 0.18000 0.18000 0.18000 0.00000 0.00000 0.00000
C4 0.05440 0.05440 0.05440 -0.00420 0.00420 0.00420

loop_
_atom_site_label
_atom_site_fract_x
_atom_site_fract_y
_atom_site_fract_z
_atom_site_occupancy
_atom_site_U_iso_or_equiv
O1 0.37500 0.37500 0.37500 1.00000 0.03590
H1 0.34860 0.34860 0.34860 0.50000 0.05400
O2 0.28272 0.28272 0.28272 1.00000 0.03700
H2 0.31710 0.31710 0.31710 0.50000 0.05600
H3 0.29190 0.29190 0.24090 0.50000 0.05600
O3 0.31760 0.31760 0.12957 1.00000 0.03660
H4 0.30640 0.30640 0.17900 0.50000 0.05500
H5 0.33390 0.28150 0.10810 0.50000 0.05500
H6 0.35140 0.35140 0.12930 0.50000 0.05500
C1 0.16810 0.16810 0.16810 0.62000 0.31000
C2 0.07970 0.07970 0.07970 0.44000 0.27000
C3 0.12500 0.12500 0.12500 0.86000 0.18000
C4 0.25000 0.25000 0.50000 0.92500 0.05440
H11 0.21680 0.21680 0.53320 0.44000 0.05000
H12 0.19730 0.23260 0.48000 0.26000 0.05000

loop_
_cod_related_entry_id
_cod_related_entry_database
_cod_related_entry_code
1 AMCSD 0019154
